data_4341625
loop_
_publ_author_name
'Brink, Alice'
'Visser, Hendrik G.'
'Roodt, Andreas'

_publ_section_title
;
 Solid State Isostructural Behavior and Quantified Limiting Substitution
 Kinetics in Schiff-Base Bidentate Ligand Complexes
 fac-[Re(O,N-Bid)(CO)3(MeOH)](n.)
;
_journal_name_full 'Inorganic chemistry'
_journal_page_first 141113130540009
_journal_paper_doi 10.1021/ic5019168
_journal_year 2014
_chemical_formula_moiety 'C17 H22 N O5 Re'
_chemical_formula_sum 'C17 H22 N O5 Re'
_chemical_formula_weight 506.56
_space_group_IT_number 15
_symmetry_cell_setting monoclinic
_symmetry_space_group_name_Hall '-C 2yc'
_symmetry_space_group_name_H-M 'C 1 2/c 1'
_audit_creation_date 2012-11-06T11:29:52-00:00
_audit_creation_method 'WinGX routine CIF_UPDATE'
_cell_angle_alpha 90
_cell_angle_beta 102.896(2)
_cell_angle_gamma 90
_cell_formula_units_Z 8
_cell_length_a 18.1040(4)
_cell_length_b 15.1508(4)
_cell_length_c 13.8715(4)
_cell_measurement_reflns_used 9960
_cell_measurement_temperature 100(2)
_cell_measurement_theta_max 28.28
_cell_measurement_theta_min 2.68
_cell_volume 3708.85(17)
_computing_cell_refinement 'Saint-Plus (Bruker, 2004)'
_computing_data_collection 'APEX2 (Bruker, 2005)'
_computing_data_reduction 'SAINT-Plus and XPREP (Bruker, 2004)'
_computing_molecular_graphics 'DIAMOND 3.0c (Brandenburg & Putz, 2004)'
_computing_publication_material 'WingGX (Farrugia, 1999)'
_computing_structure_refinement 'SHELXL-97 (Sheldrick, 2008)'
_computing_structure_solution 'SIR-92 (Altomare et al., 1999)'
_diffrn_ambient_temperature 100(2)
_diffrn_detector_area_resol_mean 512
_diffrn_measured_fraction_theta_full 0.998
_diffrn_measured_fraction_theta_max 0.998
_diffrn_measurement_device_type
;
Bruker X8 ApexII 4K Kappa CCD
;
_diffrn_measurement_method '\w and \f'
_diffrn_radiation_monochromator graphite
_diffrn_radiation_source 'sealed tube'
_diffrn_radiation_type MoK\a
_diffrn_radiation_wavelength 0.71073
_diffrn_reflns_av_R_equivalents 0.0338
_diffrn_reflns_limit_h_max 23
_diffrn_reflns_limit_h_min -23
_diffrn_reflns_limit_k_max 20
_diffrn_reflns_limit_k_min -20
_diffrn_reflns_limit_l_max 18
_diffrn_reflns_limit_l_min -18
_diffrn_reflns_number 29896
_diffrn_reflns_theta_full 28
_diffrn_reflns_theta_max 28
_diffrn_reflns_theta_min 3.27
_diffrn_standards_decay_% 0
_diffrn_standards_interval_count 0
_diffrn_standards_interval_time 0
_diffrn_standards_number 0
_exptl_absorpt_coefficient_mu 6.577
_exptl_absorpt_correction_T_max 0.4387
_exptl_absorpt_correction_T_min 0.243
_exptl_absorpt_correction_type multi-scan
_exptl_absorpt_process_details
;
SADABS (Bruker, 2004)
;
_exptl_crystal_colour yellow
_exptl_crystal_density_diffrn 1.814
_exptl_crystal_density_method 'not measured'
_exptl_crystal_description Cuboid
_exptl_crystal_F_000 1968
_exptl_crystal_size_max 0.3
_exptl_crystal_size_mid 0.17
_exptl_crystal_size_min 0.15
_refine_diff_density_max 0.89
_refine_diff_density_min -0.735
_refine_ls_extinction_method none
_refine_ls_goodness_of_fit_ref 1.063
_refine_ls_hydrogen_treatment constr
_refine_ls_matrix_type full
_refine_ls_number_parameters 241
_refine_ls_number_reflns 4473
_refine_ls_number_restraints 14
_refine_ls_restrained_S_all 1.064
_refine_ls_R_factor_gt 0.0183
_refine_ls_shift/su_max 0.001
_refine_ls_structure_factor_coef Fsqd
_refine_ls_weighting_details 'calc w=1/[\s^2^(Fo^2^)+(0.0138P)^2^+9.7534P] where P=(Fo^2^+2Fc^2^)/3'
_refine_ls_weighting_scheme calc
_refine_ls_wR_factor_ref 0.0416
_reflns_number_gt 4058
_reflns_number_total 4473
_reflns_threshold_expression >2\s(I)
_cod_data_source_file ic5019168_si_002.cif
_cod_data_source_block 10aab11_0ma
_cod_original_cell_volume 3708.84(17)
_cod_original_sg_symbol_Hall '-C 2yc '
_cod_original_sg_symbol_H-M 'C 2/c'
_cod_database_code 4341625

loop_
_symmetry_equiv_pos_as_xyz
'x, y, z'
'-x, y, -z+1/2'
'x+1/2, y+1/2, z'
'-x+1/2, y+1/2, -z+1/2'
'-x, -y, -z'
'x, -y, z-1/2'
'-x+1/2, -y+1/2, -z'
'x+1/2, -y+1/2, z-1/2'

loop_
_atom_site_label
_atom_site_type_symbol
_atom_site_fract_x
_atom_site_fract_y
_atom_site_fract_z
_atom_site_U_iso_or_equiv
_atom_site_adp_type
_atom_site_occupancy
_atom_site_calc_flag
_atom_site_refinement_flags
_atom_site_disorder_group
_atom_site_disorder_assembly
Re1 Re 0.351711(5) 0.043004(7) 0.164096(7) 0.02070(4) Uani 1 d . . .
O1 O 0.44748(9) 0.11381(11) 0.14214(13) 0.0209(4) Uani 1 d . . .
N1 N 0.31787(12) 0.16700(17) 0.22087(16) 0.0263(5) Uani 1 d . . D
C1 C 0.34766(15) 0.2423(2) 0.2109(2) 0.0299(6) Uani 1 d . . .
H1 H 0.3277 0.2908 0.2403 0.036 Uiso 1 calc R . .
C11 C 0.40745(15) 0.26315(17) 0.1612(2) 0.0249(5) Uani 1 d . . .
C12 C 0.45376(14) 0.20026(17) 0.12791(17) 0.0204(5) Uani 1 d . . .
C13 C 0.50955(14) 0.22997(17) 0.07996(18) 0.0228(5) Uani 1 d . . .
H13 H 0.5408 0.1879 0.0575 0.027 Uiso 1 calc R . .
C14 C 0.52051(16) 0.31888(19) 0.0644(2) 0.0301(6) Uani 1 d . . .
C15 C 0.47553(18) 0.3806(2) 0.0994(2) 0.0380(7) Uani 1 d . . .
H15 H 0.483 0.4419 0.0904 0.046 Uiso 1 calc R . .
C16 C 0.42084(17) 0.35324(19) 0.1466(2) 0.0355(7) Uani 1 d . . .
H16 H 0.391 0.3962 0.1703 0.043 Uiso 1 calc R . .
O01 O 0.40315(13) -0.13359(15) 0.09288(18) 0.0447(5) Uani 1 d . . .
O02 O 0.22124(11) -0.06747(14) 0.20638(16) 0.0340(5) Uani 1 d . . .
O03 O 0.25164(13) 0.06697(18) -0.04231(16) 0.0458(6) Uani 1 d . . .
O04 O 0.42332(10) 0.03451(12) 0.31256(14) 0.0266(4) Uani 1 d . . .
H04 H 0.4544 0.0724 0.3415 0.032 Uiso 1 calc R . .
C01 C 0.38611(16) -0.0660(2) 0.1200(2) 0.0296(6) Uani 1 d . . .
C02 C 0.27098(15) -0.02476(18) 0.1923(2) 0.0253(6) Uani 1 d . . .
C03 C 0.28985(16) 0.0587(2) 0.0358(2) 0.0300(6) Uani 1 d . . .
C04 C 0.4230(2) -0.0386(2) 0.3759(3) 0.0473(9) Uani 1 d . . .
H04A H 0.4591 -0.0282 0.4389 0.071 Uiso 1 calc R . .
H04B H 0.4376 -0.092 0.3448 0.071 Uiso 1 calc R . .
H04C H 0.3721 -0.0464 0.3879 0.071 Uiso 1 calc R . .
C141 C 0.57947(19) 0.3490(2) 0.0104(2) 0.0407(8) Uani 1 d . . .
H14A H 0.5555 0.3858 -0.0461 0.061 Uiso 1 calc R . .
H14B H 0.6029 0.2974 -0.0133 0.061 Uiso 1 calc R . .
H14C H 0.6184 0.3833 0.0553 0.061 Uiso 1 calc R . .
C21 C 0.25206(17) 0.1686(3) 0.2708(2) 0.0477(6) Uani 1 d U . .
H21 H 0.2547 0.106 0.2939 0.057 Uiso 1 calc R 1 A
C22 C 0.17836(17) 0.1633(3) 0.1936(2) 0.0477(6) Uani 1 d U . C
H22 H 0.1737 0.1027 0.1642 0.057 Uiso 1 calc R 1 B
C24A C 0.1706(4) 0.2331(7) 0.1069(8) 0.046(2) Uani 0.592(18) d P 1 C
H24A H 0.1219 0.2251 0.0601 0.069 Uiso 0.592(18) calc PR 1 C
H24B H 0.2119 0.2246 0.0725 0.069 Uiso 0.592(18) calc PR 1 C
H24C H 0.1733 0.2929 0.1344 0.069 Uiso 0.592(18) calc PR 1 C
C25A C 0.1101(3) 0.1798(11) 0.2399(5) 0.056(3) Uani 0.592(18) d P 1 C
H25A H 0.0632 0.1754 0.1887 0.085 Uiso 0.592(18) calc PR 1 C
H25B H 0.114 0.2389 0.2693 0.085 Uiso 0.592(18) calc PR 1 C
H25C H 0.1096 0.1356 0.2914 0.085 Uiso 0.592(18) calc PR 1 C
C24B C 0.1615(6) 0.2428(7) 0.1515(14) 0.045(3) Uani 0.408(18) d PU 2 C
H24D H 0.1138 0.239 0.1016 0.068 Uiso 0.408(18) calc PR 2 C
H24E H 0.2023 0.2615 0.1199 0.068 Uiso 0.408(18) calc PR 2 C
H24F H 0.1561 0.2858 0.2022 0.068 Uiso 0.408(18) calc PR 2 C
C25B C 0.1113(5) 0.1209(11) 0.2409(8) 0.044(3) Uani 0.408(18) d P 2 C
H25D H 0.1273 0.0629 0.2694 0.066 Uiso 0.408(18) calc PR 2 C
H25E H 0.065 0.1143 0.189 0.066 Uiso 0.408(18) calc PR 2 C
H25F H 0.1012 0.16 0.2928 0.066 Uiso 0.408(18) calc PR 2 C
C23A C 0.2591(3) 0.2102(4) 0.3626(4) 0.0382(16) Uani 0.576(8) d P 1 D
H23A H 0.3119 0.2069 0.3995 0.057 Uiso 0.576(8) calc PR 1 D
H23B H 0.2265 0.1805 0.4001 0.057 Uiso 0.576(8) calc PR 1 D
H23C H 0.2439 0.2722 0.3524 0.057 Uiso 0.576(8) calc PR 1 D
C23B C 0.2646(4) 0.1283(5) 0.3606(4) 0.0271(18) Uani 0.424(8) d PU 2 D
H23D H 0.3158 0.1423 0.3981 0.041 Uiso 0.424(8) calc PR 2 D
H23E H 0.2595 0.0642 0.3513 0.041 Uiso 0.424(8) calc PR 2 D
H23F H 0.2274 0.1492 0.397 0.041 Uiso 0.424(8) calc PR 2 D

loop_
_atom_site_aniso_label
_atom_site_aniso_U_11
_atom_site_aniso_U_22
_atom_site_aniso_U_33
_atom_site_aniso_U_23
_atom_site_aniso_U_13
_atom_site_aniso_U_12
Re1 0.01767(5) 0.02704(6) 0.01797(6) 0.00053(4) 0.00521(4) -0.00132(4)
O1 0.0207(8) 0.0193(9) 0.0250(9) 0.0025(7) 0.0100(7) 0.0036(7)
N1 0.0194(10) 0.0416(14) 0.0195(11) -0.0050(9) 0.0077(9) 0.0033(10)
C1 0.0237(13) 0.0371(16) 0.0280(14) -0.0053(12) 0.0039(11) 0.0094(12)
C11 0.0242(12) 0.0243(13) 0.0252(13) -0.0018(10) 0.0033(10) 0.0075(10)
C12 0.0216(12) 0.0225(13) 0.0162(11) 0.0020(9) 0.0027(9) 0.0040(10)
C13 0.0221(12) 0.0253(13) 0.0203(12) 0.0029(10) 0.0031(10) 0.0025(10)
C14 0.0326(14) 0.0280(15) 0.0274(14) 0.0072(11) 0.0016(11) -0.0030(11)
C15 0.0444(17) 0.0215(15) 0.0460(18) 0.0066(13) 0.0058(14) 0.0010(13)
C16 0.0359(15) 0.0238(15) 0.0453(18) -0.0028(12) 0.0054(13) 0.0100(12)
O01 0.0524(14) 0.0345(13) 0.0518(14) -0.0112(11) 0.0213(11) 0.0006(11)
O02 0.0290(10) 0.0342(11) 0.0393(12) -0.0014(9) 0.0084(9) -0.0117(9)
O03 0.0355(12) 0.0759(18) 0.0234(11) 0.0030(11) 0.0012(9) 0.0085(11)
O04 0.0225(9) 0.0306(11) 0.0244(9) 0.0051(8) 0.0007(7) -0.0105(7)
C01 0.0294(14) 0.0342(16) 0.0265(14) 0.0001(12) 0.0091(11) -0.0039(12)
C02 0.0238(13) 0.0281(14) 0.0231(13) -0.0016(10) 0.0032(10) -0.0012(10)
C03 0.0252(13) 0.0403(17) 0.0263(14) 0.0001(12) 0.0097(11) 0.0033(12)
C04 0.0396(18) 0.059(2) 0.0386(18) 0.0159(16) -0.0006(14) -0.0191(16)
C141 0.0444(18) 0.0380(18) 0.0398(18) 0.0088(14) 0.0093(14) -0.0128(14)
C21 0.0252(11) 0.087(2) 0.0325(12) -0.0080(12) 0.0090(9) 0.0031(11)
C22 0.0252(11) 0.087(2) 0.0325(12) -0.0080(12) 0.0090(9) 0.0031(11)
C24A 0.029(3) 0.062(5) 0.047(5) 0.020(4) 0.009(3) 0.018(3)
C25A 0.020(3) 0.107(10) 0.043(4) 0.002(4) 0.009(2) -0.004(4)
C24B 0.027(4) 0.034(5) 0.078(10) -0.006(5) 0.019(6) 0.000(3)
C25B 0.027(4) 0.050(8) 0.062(6) -0.007(5) 0.025(4) -0.009(4)
C23A 0.035(3) 0.047(4) 0.036(3) -0.012(2) 0.014(2) -0.010(2)
C23B 0.028(3) 0.042(4) 0.013(3) -0.001(3) 0.009(2) 0.003(3)

loop_
_atom_type_symbol
_atom_type_description
_atom_type_scat_dispersion_real
_atom_type_scat_dispersion_imag
_atom_type_scat_source
C C 0.0033 0.0016 'International Tables Vol C Tables 4.2.6.8 and 6.1.1.4'
H H 0 0 'International Tables Vol C Tables 4.2.6.8 and 6.1.1.4'
N N 0.0061 0.0033 'International Tables Vol C Tables 4.2.6.8 and 6.1.1.4'
O O 0.0106 0.006 'International Tables Vol C Tables 4.2.6.8 and 6.1.1.4'
Re Re -1.0185 7.231 'International Tables Vol C Tables 4.2.6.8 and 6.1.1.4'

loop_
_geom_angle_atom_site_label_1
_geom_angle_atom_site_label_2
_geom_angle_atom_site_label_3
_geom_angle
C03 Re1 C02 86.61(12)
C03 Re1 C01 88.56(12)
C02 Re1 C01 85.38(12)
C03 Re1 O1 97.60(10)
C02 Re1 O1 175.53(9)
C01 Re1 O1 93.21(10)
C03 Re1 N1 94.37(11)
C02 Re1 N1 95.76(10)
C01 Re1 N1 176.91(10)
O1 Re1 N1 85.44(7)
C03 Re1 O04 176.16(10)
C02 Re1 O04 95.53(9)
C01 Re1 O04 94.79(10)
O1 Re1 O04 80.35(7)
N1 Re1 O04 82.25(8)
C12 O1 Re1 128.21(15)
C1 N1 C21 115.4(3)
C1 N1 Re1 124.74(18)
C21 N1 Re1 119.7(2)
N1 C1 C11 128.6(3)
N1 C1 H1 115.7
C11 C1 H1 115.7
C16 C11 C12 118.2(3)
C16 C11 C1 116.9(2)
C12 C11 C1 124.9(2)
O1 C12 C13 118.7(2)
O1 C12 C11 122.5(2)
C13 C12 C11 118.8(2)
C14 C13 C12 122.0(3)
C14 C13 H13 119
C12 C13 H13 119
C13 C14 C15 118.8(3)
C13 C14 C141 120.9(3)
C15 C14 C141 120.2(3)
C16 C15 C14 120.3(3)
C16 C15 H15 119.9
C14 C15 H15 119.9
C15 C16 C11 121.9(3)
C15 C16 H16 119
C11 C16 H16 119
C04 O04 Re1 123.32(17)
C04 O04 H04 109.5
Re1 O04 H04 127.2
O01 C01 Re1 176.5(3)
O02 C02 Re1 177.7(2)
O03 C03 Re1 178.9(3)
O04 C04 H04A 109.5
O04 C04 H04B 109.5
H04A C04 H04B 109.5
O04 C04 H04C 109.5
H04A C04 H04C 109.5
H04B C04 H04C 109.5
C14 C141 H14A 109.5
C14 C141 H14B 109.5
H14A C141 H14B 109.5
C14 C141 H14C 109.5
H14A C141 H14C 109.5
H14B C141 H14C 109.5
C23B C21 C23A 53.6(4)
C23B C21 N1 115.2(4)
C23A C21 N1 120.3(3)
C23B C21 C22 124.3(4)
C23A C21 C22 123.6(3)
N1 C21 C22 109.7(2)
C23B C21 H21 45
C23A C21 H21 98.4
N1 C21 H21 98.4
C22 C21 H21 98.4
C24B C22 C21 109.7(6)
C24B C22 C25A 84.8(6)
C21 C22 C25A 111.1(3)
C21 C22 C24A 114.5(4)
C25A C22 C24A 105.4(5)
C24B C22 C25B 114.2(6)
C21 C22 C25B 110.7(4)
C24A C22 C25B 128.3(5)
C24B C22 H22 130.9
C21 C22 H22 108.5
C25A C22 H22 108.5
C24A C22 H22 108.5
C25B C22 H22 78.5
C22 C24A H24A 109.5
C22 C24A H24B 109.5
H24A C24A H24B 109.5
C22 C24A H24C 109.5
H24A C24A H24C 109.5
H24B C24A H24C 109.5
C22 C25A H25A 109.5
C22 C25A H25B 109.5
H25A C25A H25B 109.5
C22 C25A H25C 109.5
H25A C25A H25C 109.5
H25B C25A H25C 109.5
C22 C24B H24D 109.5
C22 C24B H24E 109.5
H24D C24B H24E 109.5
C22 C24B H24F 109.5
H24D C24B H24F 109.5
H24E C24B H24F 109.5
C22 C25B H25D 109.5
C22 C25B H25E 109.5
H25D C25B H25E 109.5
C22 C25B H25F 109.5
H25D C25B H25F 109.5
H25E C25B H25F 109.5
C21 C23A H23A 109.5
C21 C23A H23B 109.5
H23A C23A H23B 109.5
C21 C23A H23C 109.5
H23A C23A H23C 109.5
H23B C23A H23C 109.5
C21 C23B H23D 109.5
C21 C23B H23E 109.5
H23D C23B H23E 109.5
C21 C23B H23F 109.5
H23D C23B H23F 109.5
H23E C23B H23F 109.5

loop_
_geom_bond_atom_site_label_1
_geom_bond_atom_site_label_2
_geom_bond_distance
Re1 C03 1.895(3)
Re1 C02 1.897(3)
Re1 C01 1.913(3)
Re1 O1 2.1178(17)
Re1 N1 2.177(2)
Re1 O04 2.1787(18)
O1 C12 1.333(3)
N1 C1 1.282(4)
N1 C21 1.506(4)
C1 C11 1.443(4)
C1 H1 0.95
C11 C16 1.409(4)
C11 C12 1.413(3)
C12 C13 1.402(3)
C13 C14 1.386(4)
C13 H13 0.95
C14 C15 1.396(4)
C14 C141 1.505(4)
C15 C16 1.368(4)
C15 H15 0.95
C16 H16 0.95
O01 C01 1.157(4)
O02 C02 1.160(3)
O03 C03 1.154(3)
O04 C04 1.415(4)
O04 H04 0.84
C04 H04A 0.98
C04 H04B 0.98
C04 H04C 0.98
C141 H14A 0.98
C141 H14B 0.98
C141 H14C 0.98
C21 C23B 1.361(7)
C21 C23A 1.401(6)
C21 C22 1.515(4)
C21 H21 1
C22 C24B 1.344(13)
C22 C25A 1.535(7)
C22 C24A 1.585(9)
C22 C25B 1.636(10)
C22 H22 1
C24A H24A 0.98
C24A H24B 0.98
C24A H24C 0.98
C25A H25A 0.98
C25A H25B 0.98
C25A H25C 0.98
C24B H24D 0.98
C24B H24E 0.98
C24B H24F 0.98
C25B H25D 0.98
C25B H25E 0.98
C25B H25F 0.98
C23A H23A 0.98
C23A H23B 0.98
C23A H23C 0.98
C23B H23D 0.98
C23B H23E 0.98
C23B H23F 0.98

loop_
_geom_hbond_atom_site_label_D
_geom_hbond_atom_site_label_H
_geom_hbond_atom_site_label_A
_geom_hbond_site_symmetry_A
_geom_hbond_distance_DH
_geom_hbond_distance_HA
_geom_hbond_distance_DA
_geom_hbond_angle_DHA
O04 H04 O1 2_655 0.84 1.85 2.579(2) 144.3
C1 H1 O02 4 0.95 2.5 3.437(3) 170.6

loop_
_geom_torsion_atom_site_label_1
_geom_torsion_atom_site_label_2
_geom_torsion_atom_site_label_3
_geom_torsion_atom_site_label_4
_geom_torsion
C03 Re1 O1 C12 67.9(2)
C01 Re1 O1 C12 156.9(2)
N1 Re1 O1 C12 -25.88(19)
O04 Re1 O1 C12 -108.8(2)
C03 Re1 N1 C1 -84.3(2)
C02 Re1 N1 C1 -171.3(2)
O1 Re1 N1 C1 13.0(2)
O04 Re1 N1 C1 93.9(2)
C03 Re1 N1 C21 92.0(2)
C02 Re1 N1 C21 4.9(2)
O1 Re1 N1 C21 -170.7(2)
O04 Re1 N1 C21 -89.9(2)
C21 N1 C1 C11 -175.6(3)
Re1 N1 C1 C11 0.8(4)
N1 C1 C11 C16 169.5(3)
N1 C1 C11 C12 -11.6(4)
Re1 O1 C12 C13 -156.82(17)
Re1 O1 C12 C11 24.6(3)
C16 C11 C12 O1 177.1(2)
C1 C11 C12 O1 -1.8(4)
C16 C11 C12 C13 -1.5(4)
C1 C11 C12 C13 179.6(2)
O1 C12 C13 C14 -178.6(2)
C11 C12 C13 C14 0.0(4)
C12 C13 C14 C15 1.3(4)
C12 C13 C14 C141 -178.4(3)
C13 C14 C15 C16 -1.1(4)
C141 C14 C15 C16 178.6(3)
C14 C15 C16 C11 -0.4(5)
C12 C11 C16 C15 1.7(4)
C1 C11 C16 C15 -179.3(3)
C02 Re1 O04 C04 30.7(3)
C01 Re1 O04 C04 -55.1(3)
O1 Re1 O04 C04 -147.5(2)
N1 Re1 O04 C04 125.8(2)
C1 N1 C21 C23B -113.6(5)
Re1 N1 C21 C23B 69.8(5)
C1 N1 C21 C23A -52.6(5)
Re1 N1 C21 C23A 130.8(4)
C1 N1 C21 C22 100.3(4)
Re1 N1 C21 C22 -76.2(4)
C23B C21 C22 C24B 138.9(9)
C23A C21 C22 C24B 73.1(9)
N1 C21 C22 C24B -78.8(9)
C23B C21 C22 C25A 46.8(9)
C23A C21 C22 C25A -19.0(9)
N1 C21 C22 C25A -170.8(7)
C23B C21 C22 C24A 166.1(7)
C23A C21 C22 C24A 100.3(7)
N1 C21 C22 C24A -51.5(6)
C23B C21 C22 C25B 11.9(8)
C23A C21 C22 C25B -53.9(8)
N1 C21 C22 C25B 154.3(6)
